data_7056347
loop_
_publ_author_name
'Chattopadhyay, Shouvik'
'Sarkar, Nandita'
'Harms, Klaus'
'Frontera, Antonio'

_publ_section_title
;
 The importance of unconventional C--H&#x2022;&#x2022;&#x2022;\p(SCN)
 interactions in stabilizing the unexpected syn/anti arrangement of
 pendant alkoxy side arms in two manganese(IV) Schiff base complexes:
 Exploration of catechol oxidase and phenoxazinone synthase like
 activities
;
_journal_name_full 'New J. Chem.'
_journal_paper_doi 10.1039/C7NJ00766C
_journal_year 2017
_chemical_formula_moiety 'C27 H35 Mn N3 O8 S'
_chemical_formula_sum 'C27 H35 Mn N3 O8 S'
_chemical_formula_weight 616.58
_chemical_name_common S113
_space_group_crystal_system monoclinic
_space_group_IT_number 14
_space_group_name_Hall '-P 2yn'
_space_group_name_H-M_alt 'P 1 21/n 1'
_symmetry_space_group_name_Hall '-P 2yn'
_symmetry_space_group_name_H-M 'P 1 21/n 1'
_atom_sites_solution_hydrogens geom
_atom_sites_solution_primary dual
_atom_sites_solution_secondary difmap
_audit_creation_method SHELXL-2016/6
_audit_update_record
;
2017-06-08 deposited with the CCDC.
2017-06-21 downloaded from the CCDC.
;
_cell_angle_alpha 90
_cell_angle_beta 105.857(2)
_cell_angle_gamma 90
_cell_formula_units_Z 4
_cell_length_a 10.7379(5)
_cell_length_b 14.9326(7)
_cell_length_c 18.4749(9)
_cell_measurement_reflns_used 9327
_cell_measurement_temperature 110(2)
_cell_measurement_theta_max 30.4943
_cell_measurement_theta_min 2.8816
_cell_volume 2849.6(2)
_computing_cell_refinement 'SAINT V8.37A (Bruker AXS Inc., 2015)'
_computing_data_collection 'APEX3 (Bruker AXS Inc., 2015)'
_computing_data_reduction 'SAINT V8.37A (Bruker AXS Inc., 2015)'
_computing_molecular_graphics 'DIAMOND (Crystal Impact)'
_computing_structure_refinement 'SHELXL-2016/6 (Sheldrick, 2016)'
_computing_structure_solution 'XT V2014/1 (Bruker AXS Inc., 2014)'
_diffrn_ambient_temperature 110(2)
_diffrn_detector_area_resol_mean 7.9
_diffrn_measured_fraction_theta_full 0.999
_diffrn_measured_fraction_theta_max 0.996
_diffrn_measurement_device_type 'Bruker D8 QUEST area detector'
_diffrn_measurement_method '\w and \f scans'
_diffrn_radiation_type MoK\a
_diffrn_radiation_wavelength 0.71073
_diffrn_reflns_av_R_equivalents 0.0333
_diffrn_reflns_av_unetI/netI 0.0204
_diffrn_reflns_Laue_measured_fraction_full 0.999
_diffrn_reflns_Laue_measured_fraction_max 0.996
_diffrn_reflns_limit_h_max 14
_diffrn_reflns_limit_h_min -15
_diffrn_reflns_limit_k_max 21
_diffrn_reflns_limit_k_min -21
_diffrn_reflns_limit_l_max 26
_diffrn_reflns_limit_l_min -26
_diffrn_reflns_number 95272
_diffrn_reflns_point_group_measured_fraction_full 0.999
_diffrn_reflns_point_group_measured_fraction_max 0.996
_diffrn_reflns_theta_full 25.242
_diffrn_reflns_theta_max 30.584
_diffrn_reflns_theta_min 2.398
_diffrn_source 'microfocus sealed X-ray tube'
_exptl_absorpt_coefficient_mu 0.590
_exptl_absorpt_correction_T_max 0.3368
_exptl_absorpt_correction_T_min 0.2958
_exptl_absorpt_correction_type multi-scan
_exptl_absorpt_process_details
; 
 SADABS 2016/2: Krause, L., Herbst-Irmer, R., Sheldrick G.M. & Stalke D., 
 J. Appl. Cryst. 48 (2015) 3-10 
;
_exptl_crystal_colour brown
_exptl_crystal_density_diffrn 1.437
_exptl_crystal_density_method 'not measured'
_exptl_crystal_description block
_exptl_crystal_F_000 1292
_exptl_crystal_size_max 0.46
_exptl_crystal_size_mid 0.35
_exptl_crystal_size_min 0.26
_refine_diff_density_max 0.476
_refine_diff_density_min -0.910
_refine_diff_density_rms 0.068
_refine_ls_extinction_coef 0.0024(3)
_refine_ls_extinction_expression Fc^*^=kFc[1+0.001xFc^2^\l^3^/sin(2\q)]^-1/4^
_refine_ls_extinction_method 'SHELXL-2016/6 (Sheldrick 2016)'
_refine_ls_goodness_of_fit_ref 1.138
_refine_ls_hydrogen_treatment constr
_refine_ls_matrix_type full
_refine_ls_number_parameters 483
_refine_ls_number_reflns 8730
_refine_ls_number_restraints 97
_refine_ls_restrained_S_all 1.146
_refine_ls_R_factor_all 0.0771
_refine_ls_R_factor_gt 0.0678
_refine_ls_shift/su_max 0.000
_refine_ls_shift/su_mean 0.000
_refine_ls_structure_factor_coef Fsqd
_refine_ls_weighting_details 'w=1/[\s^2^(Fo^2^)+(0.0219P)^2^+4.9452P] where P=(Fo^2^+2Fc^2^)/3'
_refine_ls_weighting_scheme calc
_refine_ls_wR_factor_gt 0.1364
_refine_ls_wR_factor_ref 0.1404
_reflns_Friedel_coverage 0.000
_reflns_number_gt 7682
_reflns_number_total 8730
_reflns_threshold_expression 'I > 2\s(I)'
_cod_data_source_file c7nj00766c2.cif
_cod_data_source_block 1
_cod_database_code 7056347
_shelx_shelxl_version_number 2016/6
_shelx_space_group_comment
; 
The symmetry employed for this shelxl refinement is uniquely defined 
by the following loop, which should always be used as a source of 
symmetry information in preference to the above space-group names. 
They are only intended as comments. 
;
_shelx_estimated_absorpt_t_min 0.773
_shelx_estimated_absorpt_t_max 0.862

loop_
_space_group_symop_operation_xyz
'x, y, z'
'-x+1/2, y+1/2, -z+1/2'
'-x, -y, -z'
'x-1/2, -y-1/2, z-1/2'

loop_
_atom_site_label
_atom_site_type_symbol
_atom_site_fract_x
_atom_site_fract_y
_atom_site_fract_z
_atom_site_U_iso_or_equiv
_atom_site_adp_type
_atom_site_occupancy
_atom_site_site_symmetry_order
_atom_site_calc_flag
_atom_site_refinement_flags_posn
_atom_site_refinement_flags_adp
_atom_site_refinement_flags_occupancy
_atom_site_disorder_assembly
_atom_site_disorder_group
Mn1 Mn 0.43665(4) 0.11271(3) 0.70069(2) 0.03129(11) Uani 1 1 d . . . . .
C1 C 0.5415(3) 0.12372(19) 0.86253(16) 0.0471(7) Uani 1 1 d . . . . .
O1 O 0.5547(2) 0.12850(17) 0.79412(11) 0.0538(6) Uani 1 1 d . . . . .
C2 C 0.6566(4) 0.1265(2) 0.92369(17) 0.0548(8) Uani 1 1 d . . . . .
C3 C 0.6488(5) 0.1250(3) 0.9967(2) 0.0725(12) Uani 1 1 d . . . . .
H3 H 0.725555 0.127956 1.037055 0.087 Uiso 1 1 calc R U . . .
C4 C 0.5284(6) 0.1191(3) 1.0118(2) 0.0900(16) Uani 1 1 d . . . . .
H4 H 0.524114 0.118617 1.062455 0.108 Uiso 1 1 calc R U . . .
C5 C 0.4171(5) 0.1142(3) 0.9546(2) 0.0769(13) Uani 1 1 d . . . . .
H5 H 0.336037 0.109027 0.965683 0.092 Uiso 1 1 calc R U . . .
C6 C 0.4218(4) 0.1167(2) 0.87814(18) 0.0538(8) Uani 1 1 d . . . . .
C7 C 0.3013(3) 0.11485(19) 0.82007(18) 0.0501(8) Uani 1 1 d . . . . .
H7 H 0.224816 0.112009 0.836404 0.060 Uiso 1 1 calc R U . . .
N8 N 0.2852(2) 0.11666(14) 0.74797(14) 0.0400(5) Uani 1 1 d . . . . .
C9 C 0.1516(3) 0.12102(18) 0.69956(18) 0.0434(7) Uani 1 1 d . . . . .
H9A H 0.091675 0.099644 0.728126 0.052 Uiso 1 1 calc R U . . .
H9AB H 0.142731 0.080821 0.655828 0.052 Uiso 1 1 calc R U . . .
C10 C 0.1144(3) 0.21509(19) 0.67189(19) 0.0457(7) Uani 1 1 d D . . . .
H10A H 0.184574 0.242083 0.653756 0.055 Uiso 0.5 1 calc R U P A 1
H10B H 0.034859 0.213560 0.629400 0.055 Uiso 0.5 1 calc R U P A 1
H10C H 0.170425 0.238549 0.641649 0.055 Uiso 0.25 1 calc R U P B 2
H10D H 0.022496 0.219187 0.642488 0.055 Uiso 0.25 1 calc R U P B 2
H10E H 0.185074 0.237708 0.651856 0.055 Uiso 0.25 1 calc R U P C 3
H10F H 0.036877 0.209699 0.628382 0.055 Uiso 0.25 1 calc R U P C 3
O11 O 0.0922(9) 0.2688(6) 0.7327(6) 0.051(3) Uani 0.5 1 d D . P D 1
C12 C 0.1901(4) 0.3416(3) 0.7469(3) 0.0241(8) Uani 0.5 1 d D . P D 1
H12A H 0.186405 0.375415 0.700288 0.029 Uiso 0.5 1 calc R U P D 1
H12B H 0.278636 0.317602 0.767709 0.029 Uiso 0.5 1 calc R U P D 1
C13 C 0.1498(6) 0.3996(4) 0.8040(3) 0.0277(12) Uani 0.5 1 d D . P D 1
H13A H 0.119567 0.360809 0.839276 0.033 Uiso 0.5 1 calc R U P D 1
H13B H 0.225588 0.433917 0.833520 0.033 Uiso 0.5 1 calc R U P D 1
O14 O 0.0476(9) 0.4610(7) 0.7678(6) 0.0320(18) Uani 0.5 1 d D . P D 1
O11A O 0.1389(9) 0.2610(7) 0.7460(5) 0.032(2) Uani 0.25 1 d D . P D 2
C12A C 0.0969(10) 0.3512(6) 0.7207(5) 0.0332(19) Uani 0.25 1 d D . P D 2
H12C H 0.008923 0.349756 0.685489 0.040 Uiso 0.25 1 calc R U P D 2
H12D H 0.156777 0.378010 0.694389 0.040 Uiso 0.25 1 calc R U P D 2
C13A C 0.0969(13) 0.4051(8) 0.7890(6) 0.028(2) Uani 0.25 1 d D . P D 2
H13E H 0.066829 0.367597 0.825092 0.034 Uiso 0.25 1 calc R U P D 2
H13F H 0.185926 0.425737 0.814032 0.034 Uiso 0.25 1 calc R U P D 2
O14A O 0.0139(15) 0.4800(9) 0.7676(9) 0.033(3) Uani 0.25 1 d D . P D 2
O11B O 0.0873(15) 0.2840(9) 0.7187(7) 0.024(2) Uani 0.25 1 d D . P D 3
C12B C 0.1994(8) 0.3136(5) 0.7867(5) 0.0251(16) Uani 0.25 1 d D . P D 3
H12E H 0.181322 0.301929 0.835625 0.030 Uiso 0.25 1 calc R U P D 3
H12F H 0.283678 0.287149 0.786194 0.030 Uiso 0.25 1 calc R U P D 3
C13B C 0.1890(8) 0.4102(5) 0.7658(6) 0.0267(17) Uani 0.25 1 d D . P D 3
H13C H 0.269608 0.441343 0.793027 0.032 Uiso 0.25 1 calc R U P D 3
H13D H 0.179513 0.416103 0.711203 0.032 Uiso 0.25 1 calc R U P D 3
O14B O 0.0799(13) 0.4523(11) 0.7837(9) 0.025(2) Uani 0.25 1 d D . P D 3
O15 O 0.7681(2) 0.12969(17) 0.90292(12) 0.0589(6) Uani 1 1 d . . . . .
C16 C 0.8882(4) 0.1336(3) 0.96153(19) 0.0700(12) Uani 1 1 d . . . . .
H16A H 0.895598 0.081543 0.995686 0.084 Uiso 1 1 calc R U . . .
H16B H 0.892365 0.189082 0.991382 0.084 Uiso 1 1 calc R U . . .
C17 C 0.9953(4) 0.1321(4) 0.9236(2) 0.0936(18) Uani 1 1 d . . . . .
H17A H 1.079089 0.134560 0.961696 0.140 Uiso 1 1 calc R U . . .
H17B H 0.986877 0.183974 0.890041 0.140 Uiso 1 1 calc R U . . .
H17C H 0.989906 0.076919 0.894179 0.140 Uiso 1 1 calc R U . . .
C1' C 0.3317(2) 0.10465(14) 0.54098(13) 0.0269(4) Uani 1 1 d . . . . .
O1' O 0.31993(16) 0.08713(11) 0.60866(10) 0.0313(3) Uani 1 1 d . . . . .
C2' C 0.2176(2) 0.12018(15) 0.48162(14) 0.0300(5) Uani 1 1 d . . . . .
C3' C 0.2262(2) 0.13580(18) 0.40958(15) 0.0380(6) Uani 1 1 d . . . . .
H3' H 0.149684 0.146597 0.370259 0.046 Uiso 1 1 calc R U . . .
C4' C 0.3466(3) 0.1359(2) 0.39379(14) 0.0405(6) Uani 1 1 d . . . . .
H4' H 0.351290 0.146649 0.343928 0.049 Uiso 1 1 calc R U . . .
C5' C 0.4579(2) 0.12049(19) 0.45027(14) 0.0376(6) Uani 1 1 d . . . . .
H5' H 0.539263 0.119567 0.439197 0.045 Uiso 1 1 calc R U . . .
C6' C 0.4516(2) 0.10615(16) 0.52418(13) 0.0299(5) Uani 1 1 d . . . . .
C7' C 0.5719(2) 0.09283(17) 0.58200(14) 0.0339(5) Uani 1 1 d . . . . .
H7' H 0.646803 0.081193 0.565609 0.041 Uiso 1 1 calc R U . . .
N8' N 0.5870(2) 0.09525(15) 0.65346(11) 0.0358(5) Uani 1 1 d . . . . .
C9' C 0.7223(3) 0.0908(2) 0.70122(15) 0.0516(9) Uani 1 1 d . . . . .
H9'A H 0.773987 0.051935 0.677024 0.062 Uiso 1 1 calc R U . . .
H9'B H 0.724172 0.064510 0.750709 0.062 Uiso 1 1 calc R U . . .
C10' C 0.7800(3) 0.1838(3) 0.71205(17) 0.0582(10) Uani 1 1 d . . . . .
H10G H 0.722022 0.224654 0.729823 0.070 Uiso 1 1 calc R U . . .
H10H H 0.864694 0.182313 0.750580 0.070 Uiso 1 1 calc R U . . .
O11' O 0.79677(18) 0.21573(19) 0.64263(13) 0.0590(7) Uani 1 1 d . . . . .
C12' C 0.7176(3) 0.2881(2) 0.60808(18) 0.0534(8) Uani 1 1 d . . . . .
H12U H 0.638097 0.290323 0.625356 0.064 Uiso 0.5 1 calc R U P E 1
H12V H 0.691997 0.280805 0.552711 0.064 Uiso 0.5 1 calc R U P E 1
H12W H 0.633395 0.278146 0.619031 0.064 Uiso 0.25 1 calc R U P F 2
H12X H 0.701678 0.278311 0.553307 0.064 Uiso 0.25 1 calc R U P F 2
H12Y H 0.624772 0.273515 0.599676 0.064 Uiso 0.25 1 calc R U P G 3
H12Z H 0.733419 0.303581 0.559242 0.064 Uiso 0.25 1 calc R U P G 3
C13' C 0.7942(6) 0.3728(6) 0.6297(4) 0.0453(18) Uani 0.5 1 d . . P H 1
H13G H 0.880809 0.365787 0.621164 0.054 Uiso 0.5 1 calc R U P H 1
H13H H 0.749434 0.423048 0.598142 0.054 Uiso 0.5 1 calc R U P H 1
O14' O 0.8076(4) 0.3919(4) 0.7075(3) 0.0368(11) Uani 0.5 1 d . . P H 1
H14' H 0.885265 0.404114 0.729087 0.055 Uiso 0.5 1 calc R U P H 1
C13C C 0.7458(13) 0.3960(8) 0.6206(8) 0.035(2) Uani 0.25 1 d . . P H 2
H13K H 0.823490 0.412392 0.604471 0.042 Uiso 0.25 1 calc R U P H 2
H13L H 0.671298 0.430385 0.589676 0.042 Uiso 0.25 1 calc R U P H 2
O14C O 0.7656(11) 0.4174(8) 0.6974(7) 0.046(3) Uani 0.25 1 d . . P H 2
H14C H 0.713955 0.387730 0.714895 0.068 Uiso 0.25 1 calc R U P H 2
C13D C 0.7576(9) 0.3646(7) 0.6641(6) 0.0294(19) Uani 0.25 1 d . . P H 3
H13I H 0.709750 0.419847 0.643726 0.035 Uiso 0.25 1 calc R U P H 3
H13J H 0.738407 0.349352 0.712034 0.035 Uiso 0.25 1 calc R U P H 3
O14D O 0.8932(6) 0.3778(5) 0.6761(4) 0.0327(15) Uani 0.25 1 d . . P H 3
H14D H 0.918308 0.419694 0.706931 0.049 Uiso 0.25 1 calc R U P H 3
O15' O 0.10637(16) 0.11693(13) 0.50360(11) 0.0378(4) Uani 1 1 d . . . . .
C16' C -0.0132(3) 0.1291(3) 0.44650(18) 0.0540(8) Uani 1 1 d . . . . .
H16C H -0.023079 0.082996 0.406823 0.065 Uiso 1 1 calc R U . . .
H16D H -0.015962 0.188972 0.423093 0.065 Uiso 1 1 calc R U . . .
C17' C -0.1196(3) 0.1203(3) 0.4857(2) 0.0676(11) Uani 1 1 d . . . . .
H17D H -0.204045 0.127824 0.448842 0.101 Uiso 1 1 calc R U . . .
H17E H -0.108508 0.166368 0.524675 0.101 Uiso 1 1 calc R U . . .
H17F H -0.115129 0.060872 0.508828 0.101 Uiso 1 1 calc R U . . .
N1N N 0.4323(2) 0.25791(15) 0.67674(16) 0.0435(6) Uani 1 1 d . . . . .
C2N C 0.4554(2) 0.33236(17) 0.68951(14) 0.0329(5) Uani 1 1 d . . . . .
S3N S 0.50038(13) 0.43685(8) 0.71007(8) 0.0462(3) Uani 0.75 1 d . . P I 1
S3N' S 0.4422(4) 0.4369(3) 0.6976(3) 0.0628(14) Uani 0.25 1 d . . P I 2

loop_
_atom_site_aniso_label
_atom_site_aniso_U_11
_atom_site_aniso_U_22
_atom_site_aniso_U_33
_atom_site_aniso_U_23
_atom_site_aniso_U_13
_atom_site_aniso_U_12
Mn1 0.03202(19) 0.02917(18) 0.03094(19) -0.00901(14) 0.00562(14) 0.00553(14)
C1 0.069(2) 0.0366(14) 0.0341(13) -0.0149(11) 0.0105(13) -0.0020(13)
O1 0.0454(11) 0.0829(17) 0.0297(9) -0.0184(10) 0.0046(8) 0.0068(11)
C2 0.085(2) 0.0398(16) 0.0330(14) -0.0150(12) 0.0053(15) -0.0025(15)
C3 0.109(3) 0.064(2) 0.0389(17) -0.0154(16) 0.0102(19) -0.021(2)
C4 0.145(5) 0.087(3) 0.0383(19) -0.0176(19) 0.027(2) -0.042(3)
C5 0.116(4) 0.074(3) 0.050(2) -0.0165(18) 0.039(2) -0.041(3)
C6 0.084(2) 0.0392(15) 0.0426(15) -0.0162(12) 0.0252(16) -0.0215(16)
C7 0.071(2) 0.0340(13) 0.0544(17) -0.0198(13) 0.0324(16) -0.0230(14)
N8 0.0469(13) 0.0276(10) 0.0494(13) -0.0161(9) 0.0195(10) -0.0122(9)
C9 0.0387(13) 0.0349(13) 0.0629(18) -0.0213(13) 0.0242(13) -0.0160(11)
C10 0.0321(13) 0.0404(14) 0.0692(19) -0.0259(13) 0.0216(13) -0.0126(11)
O11 0.021(4) 0.029(4) 0.098(8) -0.033(5) 0.010(4) -0.002(3)
C12 0.0112(17) 0.025(2) 0.032(2) 0.0012(18) -0.0007(16) 0.0015(14)
C13 0.025(3) 0.025(2) 0.028(3) -0.0004(19) -0.002(2) 0.001(2)
O14 0.029(5) 0.025(4) 0.037(4) 0.001(3) 0.000(3) 0.013(3)
O11A 0.037(6) 0.031(4) 0.022(3) -0.001(3) -0.003(4) 0.022(4)
C12A 0.038(5) 0.031(4) 0.030(4) -0.002(3) 0.009(4) 0.009(4)
C13A 0.034(7) 0.022(5) 0.025(5) -0.009(4) 0.000(5) 0.001(5)
O14A 0.039(8) 0.016(5) 0.039(5) -0.007(4) 0.004(5) 0.007(3)
O11B 0.014(5) 0.030(5) 0.026(3) 0.000(3) 0.001(3) 0.001(4)
C12B 0.022(4) 0.016(3) 0.029(4) -0.005(3) -0.006(3) -0.002(3)
C13B 0.020(4) 0.016(3) 0.038(5) 0.000(3) -0.002(3) 0.001(3)
O14B 0.023(6) 0.012(4) 0.033(6) 0.003(4) -0.006(4) 0.005(4)
O15 0.0600(14) 0.0690(16) 0.0352(11) -0.0220(10) -0.0082(10) 0.0115(12)
C16 0.078(3) 0.066(2) 0.0431(17) -0.0188(16) -0.0225(17) 0.0174(19)
C17 0.060(2) 0.120(4) 0.072(3) -0.047(3) -0.029(2) 0.031(2)
C1' 0.0263(10) 0.0179(9) 0.0320(11) -0.0071(8) 0.0005(8) 0.0027(7)
O1' 0.0311(8) 0.0268(8) 0.0330(8) -0.0026(6) 0.0035(7) -0.0015(6)
C2' 0.0232(10) 0.0243(10) 0.0367(12) -0.0102(9) -0.0018(8) -0.0007(8)
C3' 0.0294(12) 0.0432(14) 0.0327(12) -0.0118(10) -0.0064(9) 0.0025(10)
C4' 0.0380(13) 0.0536(16) 0.0249(11) -0.0106(11) 0.0002(10) 0.0052(12)
C5' 0.0293(11) 0.0508(15) 0.0293(11) -0.0151(11) 0.0021(9) 0.0049(11)
C6' 0.0248(10) 0.0310(11) 0.0291(11) -0.0105(9) -0.0005(8) 0.0078(8)
C7' 0.0250(10) 0.0391(13) 0.0331(12) -0.0127(10) 0.0002(9) 0.0132(9)
N8' 0.0291(10) 0.0428(12) 0.0297(10) -0.0095(8) -0.0021(8) 0.0188(9)
C9' 0.0340(13) 0.081(2) 0.0305(13) -0.0109(13) -0.0073(10) 0.0365(14)
C10' 0.0216(12) 0.103(3) 0.0408(15) -0.0308(17) -0.0079(10) 0.0193(14)
O11' 0.0197(8) 0.0992(19) 0.0538(13) -0.0207(13) 0.0029(8) 0.0092(10)
C12' 0.0260(12) 0.081(2) 0.0443(16) -0.0251(16) -0.0055(11) -0.0042(14)
C13' 0.026(3) 0.078(6) 0.030(3) -0.008(3) 0.006(3) 0.011(3)
O14' 0.018(2) 0.066(4) 0.023(2) -0.013(2) 0.0005(17) -0.003(2)
C13C 0.033(7) 0.034(6) 0.034(6) -0.009(5) 0.002(5) 0.000(5)
O14C 0.044(7) 0.040(5) 0.038(5) -0.016(4) -0.013(5) 0.003(4)
C13D 0.013(3) 0.044(6) 0.030(5) -0.004(5) 0.003(4) 0.005(3)
O14D 0.013(2) 0.033(3) 0.047(4) -0.015(3) -0.001(2) -0.002(2)
O15' 0.0233(8) 0.0414(10) 0.0442(10) -0.0113(8) 0.0016(7) -0.0045(7)
C16' 0.0238(12) 0.076(2) 0.0531(18) -0.0216(16) -0.0054(11) -0.0042(13)
C17' 0.0257(13) 0.095(3) 0.079(2) -0.026(2) 0.0083(14) -0.0148(16)
N1N 0.0214(9) 0.0315(11) 0.0799(18) -0.0144(11) 0.0177(10) -0.0014(8)
C2N 0.0217(10) 0.0335(12) 0.0392(13) -0.0044(10) 0.0008(9) 0.0074(9)
S3N 0.0455(7) 0.0269(5) 0.0647(7) -0.0096(4) 0.0126(6) -0.0069(6)
S3N' 0.0388(19) 0.0250(15) 0.123(4) -0.0081(18) 0.019(2) 0.0147(17)

loop_
_atom_type_symbol
_atom_type_description
_atom_type_scat_dispersion_real
_atom_type_scat_dispersion_imag
_atom_type_scat_source
C C 0.0033 0.0016 'International Tables Vol C Tables 4.2.6.8 and 6.1.1.4'
H H 0.0000 0.0000 'International Tables Vol C Tables 4.2.6.8 and 6.1.1.4'
Mn Mn 0.3368 0.7283 'International Tables Vol C Tables 4.2.6.8 and 6.1.1.4'
N N 0.0061 0.0033 'International Tables Vol C Tables 4.2.6.8 and 6.1.1.4'
O O 0.0106 0.0060 'International Tables Vol C Tables 4.2.6.8 and 6.1.1.4'
S S 0.1246 0.1234 'International Tables Vol C Tables 4.2.6.8 and 6.1.1.4'

loop_
_geom_angle_atom_site_label_1
_geom_angle_atom_site_label_2
_geom_angle_atom_site_label_3
_geom_angle
_geom_angle_site_symmetry_1
_geom_angle_site_symmetry_3
O1' Mn1 O1 175.41(10) . .
O1' Mn1 N8 88.88(9) . .
O1 Mn1 N8 91.13(10) . .
O1' Mn1 N8' 89.83(8) . .
O1 Mn1 N8' 89.70(9) . .
N8 Mn1 N8' 174.35(9) . .
O1' Mn1 O14A 96.8(4) . 2_546
O1 Mn1 O14A 78.7(4) . 2_546
N8 Mn1 O14A 94.5(4) . 2_546
N8' Mn1 O14A 80.2(4) . 2_546
O1' Mn1 N1N 92.66(9) . .
O1 Mn1 N1N 91.91(11) . .
N8 Mn1 N1N 94.65(9) . .
N8' Mn1 N1N 90.90(9) . .
O14A Mn1 N1N 167.0(4) 2_546 .
O1' Mn1 O14 90.8(2) . 2_546
O1 Mn1 O14 84.7(2) . 2_546
N8 Mn1 O14 86.2(3) . 2_546
N8' Mn1 O14 88.3(3) . 2_546
N1N Mn1 O14 176.5(2) . 2_546
O1' Mn1 O14B 81.5(3) . 2_546
O1 Mn1 O14B 93.9(3) . 2_546
N8 Mn1 O14B 83.4(4) . 2_546
N8' Mn1 O14B 91.0(4) . 2_546
O14A Mn1 O14B 18.7(5) 2_546 2_546
N1N Mn1 O14B 173.9(3) . 2_546
O14 Mn1 O14B 9.6(4) 2_546 2_546
O1 C1 C6 123.4(3) . .
O1 C1 C2 117.6(3) . .
C6 C1 C2 119.0(3) . .
C1 O1 Mn1 131.5(2) . .
O15 C2 C3 125.1(4) . .
O15 C2 C1 114.7(3) . .
C3 C2 C1 120.3(4) . .
C2 C3 C4 120.3(4) . .
C2 C3 H3 119.8 . .
C4 C3 H3 119.8 . .
C5 C4 C3 120.8(4) . .
C5 C4 H4 119.6 . .
C3 C4 H4 119.6 . .
C4 C5 C6 120.3(4) . .
C4 C5 H5 119.9 . .
C6 C5 H5 119.9 . .
C1 C6 C5 119.4(4) . .
C1 C6 C7 122.6(3) . .
C5 C6 C7 118.0(3) . .
N8 C7 C6 127.3(3) . .
N8 C7 H7 116.3 . .
C6 C7 H7 116.3 . .
C7 N8 C9 117.4(3) . .
C7 N8 Mn1 122.7(2) . .
C9 N8 Mn1 119.92(18) . .
N8 C9 C10 111.8(2) . .
N8 C9 H9A 109.3 . .
C10 C9 H9A 109.3 . .
N8 C9 H9AB 109.3 . .
C10 C9 H9AB 109.3 . .
H9A C9 H9AB 107.9 . .
O11B C10 C9 123.1(7) . .
O11 C10 C9 109.6(5) . .
O11A C10 C9 98.8(5) . .
O11 C10 H10A 109.8 . .
C9 C10 H10A 109.8 . .
O11 C10 H10B 109.8 . .
C9 C10 H10B 109.8 . .
H10A C10 H10B 108.2 . .
O11A C10 H10C 112.0 . .
C9 C10 H10C 112.0 . .
O11A C10 H10D 112.0 . .
C9 C10 H10D 112.0 . .
H10C C10 H10D 109.7 . .
O11B C10 H10E 106.6 . .
C9 C10 H10E 106.6 . .
O11B C10 H10F 106.6 . .
C9 C10 H10F 106.6 . .
H10E C10 H10F 106.5 . .
C10 O11 C12 106.4(5) . .
O11 C12 C13 102.6(4) . .
O11 C12 H12A 111.2 . .
C13 C12 H12A 111.2 . .
O11 C12 H12B 111.2 . .
C13 C12 H12B 111.2 . .
H12A C12 H12B 109.2 . .
O14 C13 C12 111.4(6) . .
O14 C13 H13A 109.3 . .
C12 C13 H13A 109.3 . .
O14 C13 H13B 109.3 . .
C12 C13 H13B 109.3 . .
H13A C13 H13B 108.0 . .
C13 O14 Mn1 120.4(7) . 2_556
C12A O11A C10 99.7(7) . .
O11A C12A C13A 107.3(8) . .
O11A C12A H12C 110.3 . .
C13A C12A H12C 110.3 . .
O11A C12A H12D 110.3 . .
C13A C12A H12D 110.3 . .
H12C C12A H12D 108.5 . .
O14A C13A C12A 109.4(10) . .
O14A C13A H13E 109.8 . .
C12A C13A H13E 109.8 . .
O14A C13A H13F 109.8 . .
C12A C13A H13F 109.8 . .
H13E C13A H13F 108.2 . .
C10 O11B C12B 117.1(11) . .
C13B C12B O11B 94.6(8) . .
C13B C12B H12E 112.8 . .
O11B C12B H12E 112.8 . .
C13B C12B H12F 112.8 . .
O11B C12B H12F 112.8 . .
H12E C12B H12F 110.3 . .
O14B C13B C12B 111.7(10) . .
O14B C13B H13C 109.3 . .
C12B C13B H13C 109.3 . .
O14B C13B H13D 109.3 . .
C12B C13B H13D 109.3 . .
H13C C13B H13D 107.9 . .
C2 O15 C16 117.9(3) . .
O15 C16 C17 106.9(3) . .
O15 C16 H16A 110.3 . .
C17 C16 H16A 110.3 . .
O15 C16 H16B 110.3 . .
C17 C16 H16B 110.3 . .
H16A C16 H16B 108.6 . .
C16 C17 H17A 109.5 . .
C16 C17 H17B 109.5 . .
H17A C17 H17B 109.5 . .
C16 C17 H17C 109.5 . .
H17A C17 H17C 109.5 . .
H17B C17 H17C 109.5 . .
O1' C1' C6' 123.0(2) . .
O1' C1' C2' 118.6(2) . .
C6' C1' C2' 118.4(2) . .
C1' O1' Mn1 127.81(15) . .
O15' C2' C3' 126.1(2) . .
O15' C2' C1' 113.9(2) . .
C3' C2' C1' 120.1(2) . .
C2' C3' C4' 120.7(2) . .
C2' C3' H3' 119.7 . .
C4' C3' H3' 119.7 . .
C5' C4' C3' 120.2(3) . .
C5' C4' H4' 119.9 . .
C3' C4' H4' 119.9 . .
C4' C5' C6' 120.1(2) . .
C4' C5' H5' 119.9 . .
C6' C5' H5' 119.9 . .
C5' C6' C1' 120.6(2) . .
C5' C6' C7' 118.0(2) . .
C1' C6' C7' 121.4(2) . .
N8' C7' C6' 126.2(2) . .
N8' C7' H7' 116.9 . .
C6' C7' H7' 116.9 . .
C7' N8' C9' 116.0(2) . .
C7' N8' Mn1 123.19(16) . .
C9' N8' Mn1 120.69(17) . .
N8' C9' C10' 109.7(2) . .
N8' C9' H9'A 109.7 . .
C10' C9' H9'A 109.7 . .
N8' C9' H9'B 109.7 . .
C10' C9' H9'B 109.7 . .
H9'A C9' H9'B 108.2 . .
O11' C10' C9' 109.7(2) . .
O11' C10' H10G 109.7 . .
C9' C10' H10G 109.7 . .
O11' C10' H10H 109.7 . .
C9' C10' H10H 109.7 . .
H10G C10' H10H 108.2 . .
C12' O11' C10' 117.0(2) . .
O11' C12' C13' 107.8(4) . .
O11' C12' C13D 104.1(4) . .
O11' C12' C13C 128.3(5) . .
O11' C12' H12U 110.2 . .
C13' C12' H12U 110.2 . .
O11' C12' H12V 110.2 . .
C13' C12' H12V 110.2 . .
H12U C12' H12V 108.5 . .
O11' C12' H12W 105.2 . .
C13C C12' H12W 105.2 . .
O11' C12' H12X 105.2 . .
C13C C12' H12X 105.2 . .
H12W C12' H12X 105.9 . .
O11' C12' H12Y 110.9 . .
C13D C12' H12Y 110.9 . .
O11' C12' H12Z 110.9 . .
C13D C12' H12Z 110.9 . .
H12Y C12' H12Z 109.0 . .
O14' C13' C12' 109.3(7) . .
O14' C13' H13G 109.8 . .
C12' C13' H13G 109.8 . .
O14' C13' H13H 109.8 . .
C12' C13' H13H 109.8 . .
H13G C13' H13H 108.3 . .
C13' O14' H14' 109.5 . .
O14C C13C C12' 109.5(11) . .
O14C C13C H13K 109.8 . .
C12' C13C H13K 109.8 . .
O14C C13C H13L 109.8 . .
C12' C13C H13L 109.8 . .
H13K C13C H13L 108.2 . .
C13C O14C H14C 109.5 . .
O14D C13D C12' 107.2(7) . .
O14D C13D H13I 110.3 . .
C12' C13D H13I 110.3 . .
O14D C13D H13J 110.3 . .
C12' C13D H13J 110.3 . .
H13I C13D H13J 108.5 . .
C13D O14D H14D 109.5 . .
C2' O15' C16' 117.2(2) . .
O15' C16' C17' 106.1(3) . .
O15' C16' H16C 110.5 . .
C17' C16' H16C 110.5 . .
O15' C16' H16D 110.5 . .
C17' C16' H16D 110.5 . .
H16C C16' H16D 108.7 . .
C16' C17' H17D 109.5 . .
C16' C17' H17E 109.5 . .
H17D C17' H17E 109.5 . .
C16' C17' H17F 109.5 . .
H17D C17' H17F 109.5 . .
H17E C17' H17F 109.5 . .
C2N N1N Mn1 156.3(2) . .
N1N C2N S3N' 163.0(3) . .
N1N C2N S3N 175.6(2) . .

loop_
_geom_bond_atom_site_label_1
_geom_bond_atom_site_label_2
_geom_bond_distance
_geom_bond_site_symmetry_2
Mn1 O1' 1.8555(17) .
Mn1 O1 1.857(2) .
Mn1 N8 2.046(2) .
Mn1 N8' 2.050(2) .
Mn1 O14A 2.094(15) 2_546
Mn1 N1N 2.211(2) .
Mn1 O14 2.333(11) 2_546
Mn1 O14B 2.424(16) 2_546
C1 O1 1.311(3) .
C1 C6 1.396(5) .
C1 C2 1.429(5) .
C2 O15 1.355(5) .
C2 C3 1.374(5) .
C3 C4 1.397(7) .
C3 H3 0.9500 .
C4 C5 1.364(7) .
C4 H4 0.9500 .
C5 C6 1.428(4) .
C5 H5 0.9500 .
C6 C7 1.438(5) .
C7 N8 1.296(4) .
C7 H7 0.9500 .
N8 C9 1.470(4) .
C9 C10 1.511(4) .
C9 H9A 0.9900 .
C9 H9AB 0.9900 .
C10 O11B 1.424(11) .
C10 O11 1.453(6) .
C10 O11A 1.489(9) .
C10 H10A 0.9900 .
C10 H10B 0.9900 .
C10 H10C 0.9900 .
C10 H10D 0.9900 .
C10 H10E 0.9900 .
C10 H10F 0.9900 .
O11 C12 1.484(7) .
C12 C13 1.517(6) .
C12 H12A 0.9900 .
C12 H12B 0.9900 .
C13 O14 1.447(6) .
C13 H13A 0.9900 .
C13 H13B 0.9900 .
O11A C12A 1.458(11) .
C12A C13A 1.497(11) .
C12A H12C 0.9900 .
C12A H12D 0.9900 .
C13A O14A 1.417(13) .
C13A H13E 0.9900 .
C13A H13F 0.9900 .
O11B C12B 1.549(13) .
C12B C13B 1.489(10) .
C12B H12E 0.9900 .
C12B H12F 0.9900 .
C13B O14B 1.445(13) .
C13B H13C 0.9900 .
C13B H13D 0.9900 .
O15 C16 1.440(4) .
C16 C17 1.503(6) .
C16 H16A 0.9900 .
C16 H16B 0.9900 .
C17 H17A 0.9800 .
C17 H17B 0.9800 .
C17 H17C 0.9800 .
C1' O1' 1.317(3) .
C1' C6' 1.405(3) .
C1' C2' 1.422(3) .
C2' O15' 1.363(3) .
C2' C3' 1.379(4) .
C3' C4' 1.401(4) .
C3' H3' 0.9500 .
C4' C5' 1.374(3) .
C4' H4' 0.9500 .
C5' C6' 1.402(4) .
C5' H5' 0.9500 .
C6' C7' 1.447(3) .
C7' N8' 1.286(3) .
C7' H7' 0.9500 .
N8' C9' 1.481(3) .
C9' C10' 1.512(5) .
C9' H9'A 0.9900 .
C9' H9'B 0.9900 .
C10' O11' 1.425(4) .
C10' H10G 0.9900 .
C10' H10H 0.9900 .
O11' C12' 1.415(4) .
C12' C13' 1.502(9) .
C12' C13D 1.522(11) .
C12' C13C 1.644(13) .
C12' H12U 0.9900 .
C12' H12V 0.9900 .
C12' H12W 0.9900 .
C12' H12X 0.9900 .
C12' H12Y 0.9900 .
C12' H12Z 0.9900 .
C13' O14' 1.435(8) .
C13' H13G 0.9900 .
C13' H13H 0.9900 .
O14' H14' 0.8400 .
C13C O14C 1.413(18) .
C13C H13K 0.9900 .
C13C H13L 0.9900 .
O14C H14C 0.8400 .
C13D O14D 1.425(11) .
C13D H13I 0.9900 .
C13D H13J 0.9900 .
O14D H14D 0.8400 .
O15' C16' 1.433(3) .
C16' C17' 1.517(5) .
C16' H16C 0.9900 .
C16' H16D 0.9900 .
C17' H17D 0.9800 .
C17' H17E 0.9800 .
C17' H17F 0.9800 .
N1N C2N 1.149(3) .
C2N S3N' 1.579(5) .
C2N S3N 1.647(3) .

loop_
_geom_hbond_atom_site_label_D
_geom_hbond_atom_site_label_H
_geom_hbond_atom_site_label_A
_geom_hbond_distance_DH
_geom_hbond_distance_HA
_geom_hbond_distance_DA
_geom_hbond_angle_DHA
_geom_hbond_site_symmetry_A
O14' H14' O14 0.84 1.90 2.716(12) 165.4 1_655
O14C H14C S3N' 0.84 2.94 3.486(13) 124.5 .
O14D H14D O14B 0.84 1.98 2.653(16) 136.6 1_655

loop_
_geom_torsion_atom_site_label_1
_geom_torsion_atom_site_label_2
_geom_torsion_atom_site_label_3
_geom_torsion_atom_site_label_4
_geom_torsion
_geom_torsion_site_symmetry_1
_geom_torsion_site_symmetry_4
C6 C1 O1 Mn1 -9.5(5) . .
C2 C1 O1 Mn1 170.9(2) . .
N8 Mn1 O1 C1 12.6(3) . .
N8' Mn1 O1 C1 -161.8(3) . .
O14A Mn1 O1 C1 -81.8(5) 2_546 .
N1N Mn1 O1 C1 107.3(3) . .
O14 Mn1 O1 C1 -73.5(4) 2_546 .
O14B Mn1 O1 C1 -70.9(5) 2_546 .
O1 C1 C2 O15 -2.9(4) . .
C6 C1 C2 O15 177.4(3) . .
O1 C1 C2 C3 177.7(3) . .
C6 C1 C2 C3 -2.0(5) . .
O15 C2 C3 C4 -178.2(4) . .
C1 C2 C3 C4 1.1(6) . .
C2 C3 C4 C5 0.5(7) . .
C3 C4 C5 C6 -1.2(7) . .
O1 C1 C6 C5 -178.4(3) . .
C2 C1 C6 C5 1.2(5) . .
O1 C1 C6 C7 -0.6(5) . .
C2 C1 C6 C7 179.0(3) . .
C4 C5 C6 C1 0.4(6) . .
C4 C5 C6 C7 -177.5(4) . .
C1 C6 C7 N8 2.1(5) . .
C5 C6 C7 N8 179.9(3) . .
C6 C7 N8 C9 -175.5(3) . .
C6 C7 N8 Mn1 5.0(4) . .
C7 N8 C9 C10 100.2(3) . .
Mn1 N8 C9 C10 -80.3(2) . .
N8 C9 C10 O11B -74.2(8) . .
N8 C9 C10 O11 -74.6(4) . .
N8 C9 C10 O11A -57.5(5) . .
C9 C10 O11 C12 117.5(7) . .
C10 O11 C12 C13 173.6(6) . .
O11 C12 C13 O14 -83.2(9) . .
C12 C13 O14 Mn1 -131.1(6) . 2_556
C9 C10 O11A C12A -177.1(6) . .
C10 O11A C12A C13A 172.1(8) . .
O11A C12A C13A O14A -158.2(12) . .
C12A C13A O14A Mn1 -130.0(12) . 2_556
C9 C10 O11B C12B 63.5(12) . .
C10 O11B C12B C13B 125.8(11) . .
O11B C12B C13B O14B 76.4(11) . .
C12B C13B O14B Mn1 159.0(7) . 2_556
C3 C2 O15 C16 -1.3(5) . .
C1 C2 O15 C16 179.4(3) . .
C2 O15 C16 C17 177.4(3) . .
C6' C1' O1' Mn1 31.5(3) . .
C2' C1' O1' Mn1 -150.44(16) . .
N8 Mn1 O1' C1' 153.22(19) . .
N8' Mn1 O1' C1' -32.28(19) . .
O14A Mn1 O1' C1' -112.4(5) 2_546 .
N1N Mn1 O1' C1' 58.61(18) . .
O14 Mn1 O1' C1' -120.6(3) 2_546 .
O14B Mn1 O1' C1' -123.3(5) 2_546 .
O1' C1' C2' O15' 1.5(3) . .
C6' C1' C2' O15' 179.71(19) . .
O1' C1' C2' C3' -177.9(2) . .
C6' C1' C2' C3' 0.3(3) . .
O15' C2' C3' C4' -178.8(2) . .
C1' C2' C3' C4' 0.5(4) . .
C2' C3' C4' C5' -0.1(4) . .
C3' C4' C5' C6' -1.1(4) . .
C4' C5' C6' C1' 1.9(4) . .
C4' C5' C6' C7' -178.2(2) . .
O1' C1' C6' C5' 176.6(2) . .
C2' C1' C6' C5' -1.5(3) . .
O1' C1' C6' C7' -3.3(3) . .
C2' C1' C6' C7' 178.7(2) . .
C5' C6' C7' N8' 166.3(3) . .
C1' C6' C7' N8' -13.8(4) . .
C6' C7' N8' C9' -172.7(3) . .
C6' C7' N8' Mn1 3.3(4) . .
C7' N8' C9' C10' 86.3(3) . .
Mn1 N8' C9' C10' -89.8(3) . .
N8' C9' C10' O11' -68.8(3) . .
C9' C10' O11' C12' 112.1(3) . .
C10' O11' C12' C13' 96.7(4) . .
C10' O11' C12' C13D 63.2(5) . .
C10' O11' C12' C13C 88.7(8) . .
O11' C12' C13' O14' -71.5(5) . .
O11' C12' C13C O14C -57.7(13) . .
O11' C12' C13D O14D 57.4(8) . .
C3' C2' O15' C16' 1.3(4) . .
C1' C2' O15' C16' -178.1(2) . .
C2' O15' C16' C17' 178.7(3) . .
Mn1 N1N C2N S3N' -128.4(11) . .
